data_2224160
loop_
_publ_author_name
'Yue, Xi-Gui'

_publ_section_title
;
 1-Dodecyloxy-4-nitrobenzene
;
_journal_coeditor_code CV2628
_journal_issue 12
_journal_name_full 'Acta Crystallographica Section E'
_journal_page_first o3034
_journal_paper_doi 10.1107/S1600536809045966
_journal_volume 65
_journal_year 2009
_chemical_formula_iupac 'C18 H29 N O3'
_chemical_formula_moiety 'C18 H29 N O3'
_chemical_formula_sum 'C18 H29 N O3'
_chemical_formula_weight 307.42
_chemical_name_systematic
;
1-Dodecyloxy-4-nitrobenzene
;
_space_group_IT_number 2
_symmetry_cell_setting triclinic
_symmetry_space_group_name_Hall '-P 1'
_symmetry_space_group_name_H-M 'P -1'
_atom_sites_solution_hydrogens geom
_atom_sites_solution_primary direct
_atom_sites_solution_secondary difmap
_cell_angle_alpha 72.190(15)
_cell_angle_beta 87.290(18)
_cell_angle_gamma 80.240(16)
_cell_formula_units_Z 4
_cell_length_a 5.615(3)
_cell_length_b 16.064(7)
_cell_length_c 21.390(12)
_cell_measurement_reflns_used 8462
_cell_measurement_temperature 291(2)
_cell_measurement_theta_max 25.00
_cell_measurement_theta_min 3.00
_cell_volume 1810.3(16)
_computing_cell_refinement 'RAPID-AUTO (Rigaku, 1998)'
_computing_data_collection 'RAPID-AUTO (Rigaku, 1998)'
_computing_data_reduction 'CrystalStructure (Rigaku/MSC, 2002)'
_computing_molecular_graphics 'PLATON (Spek, 2009)'
_computing_publication_material 'SHELXL97 (Sheldrick, 2008)'
_computing_structure_refinement 'SHELXL97 (Sheldrick, 2008)'
_computing_structure_solution 'SHELXS97 (Sheldrick, 2008)'
_diffrn_ambient_temperature 291(2)
_diffrn_measured_fraction_theta_full 0.965
_diffrn_measured_fraction_theta_max 0.965
_diffrn_measurement_device_type 'Rigaku R-AXIS RAPID'
_diffrn_measurement_method \w
_diffrn_radiation_monochromator graphite
_diffrn_radiation_source 'fine-focus sealed tube'
_diffrn_radiation_type MoK\a
_diffrn_radiation_wavelength 0.71073
_diffrn_reflns_av_R_equivalents 0.0637
_diffrn_reflns_av_sigmaI/netI 0.0964
_diffrn_reflns_limit_h_max 5
_diffrn_reflns_limit_h_min -6
_diffrn_reflns_limit_k_max 19
_diffrn_reflns_limit_k_min -18
_diffrn_reflns_limit_l_max 25
_diffrn_reflns_limit_l_min -25
_diffrn_reflns_number 13636
_diffrn_reflns_theta_full 25.00
_diffrn_reflns_theta_max 25.00
_diffrn_reflns_theta_min 3.00
_diffrn_standards_decay_% 0
_diffrn_standards_interval_count 0
_diffrn_standards_interval_time 0
_diffrn_standards_number 0
_exptl_absorpt_coefficient_mu 0.076
_exptl_absorpt_correction_T_max 0.9843
_exptl_absorpt_correction_T_min 0.9831
_exptl_absorpt_correction_type multi-scan
_exptl_absorpt_process_details '(ABSCOR; Higashi, 1995)'
_exptl_crystal_colour colourless
_exptl_crystal_density_diffrn 1.128
_exptl_crystal_density_method 'not measured'
_exptl_crystal_description block
_exptl_crystal_F_000 672
_exptl_crystal_size_max 0.23
_exptl_crystal_size_mid 0.23
_exptl_crystal_size_min 0.21
_refine_diff_density_max 0.151
_refine_diff_density_min -0.161
_refine_ls_extinction_method none
_refine_ls_goodness_of_fit_ref 0.990
_refine_ls_hydrogen_treatment constr
_refine_ls_matrix_type full
_refine_ls_number_parameters 399
_refine_ls_number_reflns 6158
_refine_ls_number_restraints 0
_refine_ls_restrained_S_all 0.990
_refine_ls_R_factor_all 0.1786
_refine_ls_R_factor_gt 0.0679
_refine_ls_shift/su_max 0.000
_refine_ls_shift/su_mean 0.000
_refine_ls_structure_factor_coef Fsqd
_refine_ls_weighting_details 'calc w=1/[\s^2^(Fo^2^)+(0.0744P)^2^] where P=(Fo^2^+2Fc^2^)/3'
_refine_ls_weighting_scheme calc
_refine_ls_wR_factor_gt 0.1387
_refine_ls_wR_factor_ref 0.1804
_reflns_number_gt 2548
_reflns_number_total 6158
_reflns_threshold_expression I>2\s(I)
_cod_data_source_file cv2628.cif
_cod_data_source_block I
_cod_original_cell_volume 1810.1(15)
_cod_database_code 2224160
_cod_database_fobs_code 2224160

loop_
_symmetry_equiv_pos_as_xyz
'x, y, z'
'-x, -y, -z'

loop_
_atom_site_type_symbol
_atom_site_label
_atom_site_fract_x
_atom_site_fract_y
_atom_site_fract_z
_atom_site_U_iso_or_equiv
_atom_site_adp_type
_atom_site_calc_flag
_atom_site_refinement_flags
_atom_site_occupancy
_atom_site_disorder_assembly
_atom_site_disorder_group
C C1 1.1633(6) -0.1114(2) 0.98321(16) 0.0464(9) Uani d . 1 . .
C C2 0.9771(7) -0.1433(2) 0.96353(19) 0.0577(11) Uani d . 1 . .
H H2 0.9392 -0.1982 0.9877 0.069 Uiso calc R 1 . .
C C3 0.8480(7) -0.0939(2) 0.90832(17) 0.0544(10) Uani d . 1 . .
H H3 0.7243 -0.1159 0.8943 0.065 Uiso calc R 1 . .
C C4 0.9005(6) -0.0111(2) 0.87311(16) 0.0482(9) Uani d . 1 . .
C C5 1.0903(6) 0.0201(2) 0.89214(17) 0.0513(10) Uani d . 1 . .
H H5 1.1290 0.0748 0.8678 0.062 Uiso calc R 1 . .
C C6 1.2222(7) -0.0301(2) 0.94732(17) 0.0548(10) Uani d . 1 . .
H H6 1.3504 -0.0094 0.9605 0.066 Uiso calc R 1 . .
C C7 0.7796(7) 0.1225(2) 0.78507(17) 0.0593(11) Uani d . 1 . .
H H7A 0.9356 0.1240 0.7636 0.071 Uiso calc R 1 . .
H H7B 0.7679 0.1582 0.8147 0.071 Uiso calc R 1 . .
C C8 0.5811(7) 0.1577(2) 0.73523(17) 0.0594(11) Uani d . 1 . .
H H8A 0.5787 0.2209 0.7158 0.071 Uiso calc R 1 . .
H H8B 0.4283 0.1498 0.7575 0.071 Uiso calc R 1 . .
C C9 0.5996(7) 0.1151(2) 0.68065(17) 0.0576(11) Uani d . 1 . .
H H9A 0.6023 0.0519 0.6998 0.069 Uiso calc R 1 . .
H H9B 0.7511 0.1236 0.6578 0.069 Uiso calc R 1 . .
C C10 0.3935(7) 0.1523(2) 0.63141(17) 0.0582(10) Uani d . 1 . .
H H10A 0.2426 0.1427 0.6543 0.070 Uiso calc R 1 . .
H H10B 0.3886 0.2158 0.6132 0.070 Uiso calc R 1 . .
C C11 0.4119(7) 0.1121(2) 0.57567(18) 0.0622(11) Uani d . 1 . .
H H11A 0.5619 0.1225 0.5524 0.075 Uiso calc R 1 . .
H H11B 0.4190 0.0486 0.5939 0.075 Uiso calc R 1 . .
C C12 0.2058(7) 0.1482(2) 0.52735(18) 0.0605(11) Uani d . 1 . .
H H12A 0.1992 0.2118 0.5092 0.073 Uiso calc R 1 . .
H H12B 0.0561 0.1381 0.5508 0.073 Uiso calc R 1 . .
C C13 0.2195(7) 0.1091(2) 0.47143(19) 0.0650(11) Uani d . 1 . .
H H13A 0.3689 0.1194 0.4479 0.078 Uiso calc R 1 . .
H H13B 0.2270 0.0455 0.4896 0.078 Uiso calc R 1 . .
C C14 0.0136(7) 0.1446(3) 0.42319(19) 0.0701(12) Uani d . 1 . .
H H14A 0.0065 0.2081 0.4048 0.084 Uiso calc R 1 . .
H H14B -0.1360 0.1344 0.4467 0.084 Uiso calc R 1 . .
C C15 0.0286(8) 0.1047(3) 0.3678(2) 0.0761(13) Uani d . 1 . .
H H15A 0.0399 0.0410 0.3863 0.091 Uiso calc R 1 . .
H H15B 0.1767 0.1160 0.3438 0.091 Uiso calc R 1 . .
C C16 -0.1797(8) 0.1382(3) 0.3197(2) 0.0740(13) Uani d . 1 . .
H H16A -0.3277 0.1273 0.3439 0.089 Uiso calc R 1 . .
H H16B -0.1902 0.2019 0.3011 0.089 Uiso calc R 1 . .
C C17 -0.1683(9) 0.0991(4) 0.2650(2) 0.1038(17) Uani d . 1 . .
H H17A -0.1457 0.0351 0.2835 0.125 Uiso calc R 1 . .
H H17B -0.0266 0.1138 0.2389 0.125 Uiso calc R 1 . .
C C18 -0.3825(8) 0.1275(3) 0.2203(2) 0.0944(16) Uani d . 1 . .
H H18A -0.5184 0.1035 0.2434 0.142 Uiso calc R 1 . .
H H18B -0.3471 0.1062 0.1830 0.142 Uiso calc R 1 . .
H H18C -0.4200 0.1910 0.2058 0.142 Uiso calc R 1 . .
C C19 1.5593(7) -0.3938(2) 0.92787(16) 0.0513(10) Uani d . 1 . .
C C20 1.6746(7) -0.4774(2) 0.93077(16) 0.0531(10) Uani d . 1 . .
H H20 1.8218 -0.5002 0.9526 0.064 Uiso calc R 1 . .
C C21 1.5700(7) -0.5274(2) 0.90099(17) 0.0531(10) Uani d . 1 . .
H H21 1.6470 -0.5839 0.9022 0.064 Uiso calc R 1 . .
C C22 1.3504(7) -0.4930(2) 0.86934(16) 0.0513(10) Uani d . 1 . .
C C23 1.2366(7) -0.4080(2) 0.86619(18) 0.0584(11) Uani d . 1 . .
H H23 1.0905 -0.3846 0.8438 0.070 Uiso calc R 1 . .
C C24 1.3406(7) -0.3587(2) 0.89620(17) 0.0561(10) Uani d . 1 . .
H H24 1.2642 -0.3022 0.8951 0.067 Uiso calc R 1 . .
C C25 1.3257(7) -0.6272(2) 0.84394(18) 0.0613(11) Uani d . 1 . .
H H25A 1.3344 -0.6628 0.8897 0.074 Uiso calc R 1 . .
H H25B 1.4870 -0.6319 0.8256 0.074 Uiso calc R 1 . .
C C26 1.1596(7) -0.6589(2) 0.80708(17) 0.0622(11) Uani d . 1 . .
H H26A 0.9977 -0.6498 0.8244 0.075 Uiso calc R 1 . .
H H26B 1.2090 -0.7221 0.8150 0.075 Uiso calc R 1 . .
C C27 1.1516(7) -0.6140(2) 0.73391(17) 0.0569(11) Uani d . 1 . .
H H27A 1.3134 -0.6227 0.7165 0.068 Uiso calc R 1 . .
H H27B 1.1005 -0.5508 0.7258 0.068 Uiso calc R 1 . .
C C28 0.9838(7) -0.6477(2) 0.69766(17) 0.0577(11) Uani d . 1 . .
H H28A 1.0324 -0.7112 0.7073 0.069 Uiso calc R 1 . .
H H28B 0.8217 -0.6375 0.7147 0.069 Uiso calc R 1 . .
C C29 0.9752(7) -0.6064(2) 0.62407(17) 0.0572(11) Uani d . 1 . .
H H29A 1.1368 -0.6165 0.6068 0.069 Uiso calc R 1 . .
H H29B 0.9256 -0.5428 0.6142 0.069 Uiso calc R 1 . .
C C30 0.8054(7) -0.6419(2) 0.58938(17) 0.0588(11) Uani d . 1 . .
H H30A 0.8532 -0.7056 0.6001 0.071 Uiso calc R 1 . .
H H30B 0.6435 -0.6307 0.6062 0.071 Uiso calc R 1 . .
C C31 0.7980(7) -0.6027(2) 0.51597(18) 0.0603(11) Uani d . 1 . .
H H31A 0.9597 -0.6138 0.4990 0.072 Uiso calc R 1 . .
H H31B 0.7495 -0.5391 0.5051 0.072 Uiso calc R 1 . .
C C32 0.6273(7) -0.6392(2) 0.48198(17) 0.0577(11) Uani d . 1 . .
H H32A 0.6749 -0.7030 0.4935 0.069 Uiso calc R 1 . .
H H32B 0.4657 -0.6276 0.4988 0.069 Uiso calc R 1 . .
C C33 0.6188(7) -0.6017(2) 0.40820(17) 0.0606(11) Uani d . 1 . .
H H33A 0.7798 -0.6141 0.3912 0.073 Uiso calc R 1 . .
H H33B 0.5733 -0.5378 0.3966 0.073 Uiso calc R 1 . .
C C34 0.4454(7) -0.6375(2) 0.37487(18) 0.0613(11) Uani d . 1 . .
H H34A 0.4905 -0.7014 0.3868 0.074 Uiso calc R 1 . .
H H34B 0.2844 -0.6249 0.3918 0.074 Uiso calc R 1 . .
C C35 0.4363(8) -0.6012(3) 0.30168(19) 0.0780(13) Uani d . 1 . .
H H35A 0.5972 -0.6137 0.2847 0.094 Uiso calc R 1 . .
H H35B 0.3903 -0.5374 0.2896 0.094 Uiso calc R 1 . .
C C36 0.2635(8) -0.6377(3) 0.2690(2) 0.0848(14) Uani d . 1 . .
H H36A 0.1016 -0.6221 0.2830 0.127 Uiso calc R 1 . .
H H36B 0.3056 -0.7011 0.2810 0.127 Uiso calc R 1 . .
H H36C 0.2735 -0.6132 0.2222 0.127 Uiso calc R 1 . .
N N1 1.2958(6) -0.1617(2) 1.04342(15) 0.0629(9) Uani d . 1 . .
N N2 1.6664(7) -0.3418(3) 0.96029(16) 0.0653(10) Uani d . 1 . .
O O1 1.2231(5) -0.22878(19) 1.07737(14) 0.0902(10) Uani d . 1 . .
O O2 1.4686(5) -0.13502(17) 1.05870(13) 0.0791(9) Uani d . 1 . .
O O3 0.7542(5) 0.03322(15) 0.82063(12) 0.0614(7) Uani d . 1 . .
O O4 1.5594(6) -0.2675(2) 0.95704(17) 0.1001(12) Uani d . 1 . .
O O5 1.8548(6) -0.37346(19) 0.99037(15) 0.0833(10) Uani d . 1 . .
O O6 1.2305(4) -0.53613(15) 0.83828(12) 0.0608(7) Uani d . 1 . .

loop_
_atom_site_aniso_label
_atom_site_aniso_U_11
_atom_site_aniso_U_22
_atom_site_aniso_U_33
_atom_site_aniso_U_12
_atom_site_aniso_U_13
_atom_site_aniso_U_23
C1 0.049(2) 0.048(2) 0.040(2) -0.0047(18) -0.0020(18) -0.0123(16)
C2 0.058(3) 0.054(2) 0.063(3) -0.018(2) 0.002(2) -0.0157(19)
C3 0.056(3) 0.056(2) 0.052(2) -0.016(2) -0.012(2) -0.0131(18)
C4 0.054(2) 0.054(2) 0.039(2) -0.0096(19) -0.0050(19) -0.0157(17)
C5 0.057(3) 0.054(2) 0.045(2) -0.021(2) -0.003(2) -0.0119(17)
C6 0.052(2) 0.065(2) 0.054(3) -0.015(2) -0.001(2) -0.0240(19)
C7 0.079(3) 0.054(2) 0.045(2) -0.017(2) -0.007(2) -0.0109(17)
C8 0.071(3) 0.056(2) 0.047(2) -0.008(2) -0.011(2) -0.0102(18)
C9 0.066(3) 0.064(2) 0.045(2) -0.012(2) -0.005(2) -0.0184(18)
C10 0.057(3) 0.066(2) 0.051(2) -0.005(2) -0.005(2) -0.0178(19)
C11 0.068(3) 0.070(2) 0.051(2) -0.011(2) -0.007(2) -0.0208(19)
C12 0.058(3) 0.075(2) 0.047(2) -0.004(2) -0.006(2) -0.0195(19)
C13 0.058(3) 0.082(3) 0.059(3) 0.000(2) -0.012(2) -0.032(2)
C14 0.069(3) 0.086(3) 0.060(3) -0.007(2) -0.009(2) -0.032(2)
C15 0.075(3) 0.098(3) 0.062(3) -0.010(3) -0.015(2) -0.035(2)
C16 0.080(3) 0.086(3) 0.060(3) -0.009(2) -0.009(2) -0.029(2)
C17 0.092(4) 0.157(4) 0.083(4) -0.005(3) -0.019(3) -0.071(3)
C18 0.102(4) 0.119(4) 0.073(3) -0.023(3) -0.021(3) -0.039(3)
C19 0.063(3) 0.055(2) 0.042(2) -0.022(2) 0.003(2) -0.0170(17)
C20 0.052(2) 0.066(2) 0.042(2) -0.012(2) -0.0028(18) -0.0159(18)
C21 0.053(3) 0.056(2) 0.051(2) -0.0061(19) -0.003(2) -0.0186(18)
C22 0.056(3) 0.060(2) 0.043(2) -0.016(2) 0.0008(19) -0.0193(18)
C23 0.055(3) 0.060(2) 0.061(3) -0.004(2) -0.006(2) -0.0212(19)
C24 0.064(3) 0.049(2) 0.059(3) -0.009(2) 0.004(2) -0.0223(18)
C25 0.077(3) 0.056(2) 0.053(3) -0.007(2) -0.009(2) -0.0200(18)
C26 0.078(3) 0.063(2) 0.053(3) -0.021(2) -0.003(2) -0.0233(19)
C27 0.066(3) 0.061(2) 0.050(2) -0.019(2) -0.003(2) -0.0219(18)
C28 0.061(3) 0.062(2) 0.055(3) -0.018(2) 0.001(2) -0.0221(18)
C29 0.063(3) 0.065(2) 0.049(2) -0.018(2) -0.004(2) -0.0201(19)
C30 0.066(3) 0.062(2) 0.054(3) -0.020(2) -0.006(2) -0.0199(18)
C31 0.060(3) 0.065(2) 0.056(3) -0.013(2) -0.009(2) -0.0158(19)
C32 0.056(3) 0.064(2) 0.054(3) -0.012(2) -0.002(2) -0.0179(18)
C33 0.065(3) 0.071(2) 0.046(2) -0.015(2) -0.005(2) -0.0155(19)
C34 0.061(3) 0.074(2) 0.052(3) -0.013(2) -0.003(2) -0.0228(19)
C35 0.076(3) 0.110(3) 0.051(3) -0.025(3) -0.008(2) -0.021(2)
C36 0.074(3) 0.115(3) 0.067(3) -0.015(3) -0.019(3) -0.028(3)
N1 0.066(2) 0.070(2) 0.051(2) -0.0071(19) -0.0105(18) -0.0163(17)
N2 0.072(3) 0.074(2) 0.060(2) -0.031(2) 0.004(2) -0.0266(19)
O1 0.093(2) 0.0818(19) 0.077(2) -0.0241(18) -0.0156(18) 0.0116(16)
O2 0.080(2) 0.0864(19) 0.069(2) -0.0167(17) -0.0267(17) -0.0151(15)
O3 0.0731(19) 0.0588(15) 0.0521(16) -0.0209(14) -0.0134(14) -0.0092(12)
O4 0.107(3) 0.076(2) 0.136(3) -0.015(2) -0.021(2) -0.056(2)
O5 0.077(2) 0.098(2) 0.090(2) -0.0213(18) -0.0191(19) -0.0434(17)
O6 0.0667(18) 0.0597(15) 0.0628(17) -0.0066(14) -0.0164(14) -0.0282(12)

loop_
_atom_type_symbol
_atom_type_description
_atom_type_scat_dispersion_real
_atom_type_scat_dispersion_imag
_atom_type_scat_source
C C 0.0033 0.0016 'International Tables Vol C Tables 4.2.6.8 and 6.1.1.4'
H H 0.0000 0.0000 'International Tables Vol C Tables 4.2.6.8 and 6.1.1.4'
N N 0.0061 0.0033 'International Tables Vol C Tables 4.2.6.8 and 6.1.1.4'
O O 0.0106 0.0060 'International Tables Vol C Tables 4.2.6.8 and 6.1.1.4'

loop_
_geom_angle_atom_site_label_1
_geom_angle_atom_site_label_2
_geom_angle_atom_site_label_3
_geom_angle_site_symmetry_1
_geom_angle_site_symmetry_3
_geom_angle
_geom_angle_publ_flag
C2 C1 C6 . . 120.6(3) ?
C2 C1 N1 . . 120.2(3) ?
C6 C1 N1 . . 119.2(3) ?
C3 C2 C1 . . 119.6(3) ?
C3 C2 H2 . . 120.2 ?
C1 C2 H2 . . 120.2 ?
C2 C3 C4 . . 120.2(3) ?
C2 C3 H3 . . 119.9 ?
C4 C3 H3 . . 119.9 ?
O3 C4 C5 . . 125.0(3) ?
O3 C4 C3 . . 114.9(3) ?
C5 C4 C3 . . 120.1(3) ?
C6 C5 C4 . . 119.7(3) ?
C6 C5 H5 . . 120.2 ?
C4 C5 H5 . . 120.2 ?
C5 C6 C1 . . 119.7(3) ?
C5 C6 H6 . . 120.1 ?
C1 C6 H6 . . 120.1 ?
O3 C7 C8 . . 107.4(3) ?
O3 C7 H7A . . 110.2 ?
C8 C7 H7A . . 110.2 ?
O3 C7 H7B . . 110.2 ?
C8 C7 H7B . . 110.2 ?
H7A C7 H7B . . 108.5 ?
C7 C8 C9 . . 115.1(3) ?
C7 C8 H8A . . 108.5 ?
C9 C8 H8A . . 108.5 ?
C7 C8 H8B . . 108.5 ?
C9 C8 H8B . . 108.5 ?
H8A C8 H8B . . 107.5 ?
C8 C9 C10 . . 113.3(3) ?
C8 C9 H9A . . 108.9 ?
C10 C9 H9A . . 108.9 ?
C8 C9 H9B . . 108.9 ?
C10 C9 H9B . . 108.9 ?
H9A C9 H9B . . 107.7 ?
C11 C10 C9 . . 114.1(3) ?
C11 C10 H10A . . 108.7 ?
C9 C10 H10A . . 108.7 ?
C11 C10 H10B . . 108.7 ?
C9 C10 H10B . . 108.7 ?
H10A C10 H10B . . 107.6 ?
C12 C11 C10 . . 114.1(3) ?
C12 C11 H11A . . 108.7 ?
C10 C11 H11A . . 108.7 ?
C12 C11 H11B . . 108.7 ?
C10 C11 H11B . . 108.7 ?
H11A C11 H11B . . 107.6 ?
C11 C12 C13 . . 115.1(3) ?
C11 C12 H12A . . 108.5 ?
C13 C12 H12A . . 108.5 ?
C11 C12 H12B . . 108.5 ?
C13 C12 H12B . . 108.5 ?
H12A C12 H12B . . 107.5 ?
C14 C13 C12 . . 115.4(4) ?
C14 C13 H13A . . 108.4 ?
C12 C13 H13A . . 108.4 ?
C14 C13 H13B . . 108.4 ?
C12 C13 H13B . . 108.4 ?
H13A C13 H13B . . 107.5 ?
C13 C14 C15 . . 114.9(4) ?
C13 C14 H14A . . 108.5 ?
C15 C14 H14A . . 108.5 ?
C13 C14 H14B . . 108.5 ?
C15 C14 H14B . . 108.5 ?
H14A C14 H14B . . 107.5 ?
C14 C15 C16 . . 115.5(4) ?
C14 C15 H15A . . 108.4 ?
C16 C15 H15A . . 108.4 ?
C14 C15 H15B . . 108.4 ?
C16 C15 H15B . . 108.4 ?
H15A C15 H15B . . 107.5 ?
C17 C16 C15 . . 116.2(4) ?
C17 C16 H16A . . 108.2 ?
C15 C16 H16A . . 108.2 ?
C17 C16 H16B . . 108.2 ?
C15 C16 H16B . . 108.2 ?
H16A C16 H16B . . 107.4 ?
C16 C17 C18 . . 116.1(4) ?
C16 C17 H17A . . 108.3 ?
C18 C17 H17A . . 108.3 ?
C16 C17 H17B . . 108.3 ?
C18 C17 H17B . . 108.3 ?
H17A C17 H17B . . 107.4 ?
C17 C18 H18A . . 109.5 ?
C17 C18 H18B . . 109.5 ?
H18A C18 H18B . . 109.5 ?
C17 C18 H18C . . 109.5 ?
H18A C18 H18C . . 109.5 ?
H18B C18 H18C . . 109.5 ?
C20 C19 C24 . . 121.5(3) ?
C20 C19 N2 . . 119.5(4) ?
C24 C19 N2 . . 118.9(4) ?
C19 C20 C21 . . 119.4(3) ?
C19 C20 H20 . . 120.3 ?
C21 C20 H20 . . 120.3 ?
C22 C21 C20 . . 119.6(4) ?
C22 C21 H21 . . 120.2 ?
C20 C21 H21 . . 120.2 ?
O6 C22 C21 . . 124.7(3) ?
O6 C22 C23 . . 114.8(3) ?
C21 C22 C23 . . 120.5(3) ?
C24 C23 C22 . . 119.7(4) ?
C24 C23 H23 . . 120.1 ?
C22 C23 H23 . . 120.1 ?
C23 C24 C19 . . 119.3(4) ?
C23 C24 H24 . . 120.4 ?
C19 C24 H24 . . 120.4 ?
O6 C25 C26 . . 107.4(3) ?
O6 C25 H25A . . 110.2 ?
C26 C25 H25A . . 110.2 ?
O6 C25 H25B . . 110.2 ?
C26 C25 H25B . . 110.2 ?
H25A C25 H25B . . 108.5 ?
C25 C26 C27 . . 114.7(3) ?
C25 C26 H26A . . 108.6 ?
C27 C26 H26A . . 108.6 ?
C25 C26 H26B . . 108.6 ?
C27 C26 H26B . . 108.6 ?
H26A C26 H26B . . 107.6 ?
C26 C27 C28 . . 113.6(3) ?
C26 C27 H27A . . 108.8 ?
C28 C27 H27A . . 108.8 ?
C26 C27 H27B . . 108.8 ?
C28 C27 H27B . . 108.8 ?
H27A C27 H27B . . 107.7 ?
C29 C28 C27 . . 115.5(3) ?
C29 C28 H28A . . 108.4 ?
C27 C28 H28A . . 108.4 ?
C29 C28 H28B . . 108.4 ?
C27 C28 H28B . . 108.4 ?
H28A C28 H28B . . 107.5 ?
C28 C29 C30 . . 114.0(3) ?
C28 C29 H29A . . 108.8 ?
C30 C29 H29A . . 108.8 ?
C28 C29 H29B . . 108.8 ?
C30 C29 H29B . . 108.8 ?
H29A C29 H29B . . 107.7 ?
C31 C30 C29 . . 114.7(3) ?
C31 C30 H30A . . 108.6 ?
C29 C30 H30A . . 108.6 ?
C31 C30 H30B . . 108.6 ?
C29 C30 H30B . . 108.6 ?
H30A C30 H30B . . 107.6 ?
C30 C31 C32 . . 114.0(3) ?
C30 C31 H31A . . 108.7 ?
C32 C31 H31A . . 108.7 ?
C30 C31 H31B . . 108.7 ?
C32 C31 H31B . . 108.7 ?
H31A C31 H31B . . 107.6 ?
C33 C32 C31 . . 115.1(3) ?
C33 C32 H32A . . 108.5 ?
C31 C32 H32A . . 108.5 ?
C33 C32 H32B . . 108.5 ?
C31 C32 H32B . . 108.5 ?
H32A C32 H32B . . 107.5 ?
C32 C33 C34 . . 114.7(3) ?
C32 C33 H33A . . 108.6 ?
C34 C33 H33A . . 108.6 ?
C32 C33 H33B . . 108.6 ?
C34 C33 H33B . . 108.6 ?
H33A C33 H33B . . 107.6 ?
C35 C34 C33 . . 115.2(3) ?
C35 C34 H34A . . 108.5 ?
C33 C34 H34A . . 108.5 ?
C35 C34 H34B . . 108.5 ?
C33 C34 H34B . . 108.5 ?
H34A C34 H34B . . 107.5 ?
C34 C35 C36 . . 114.7(3) ?
C34 C35 H35A . . 108.6 ?
C36 C35 H35A . . 108.6 ?
C34 C35 H35B . . 108.6 ?
C36 C35 H35B . . 108.6 ?
H35A C35 H35B . . 107.6 ?
C35 C36 H36A . . 109.5 ?
C35 C36 H36B . . 109.5 ?
H36A C36 H36B . . 109.5 ?
C35 C36 H36C . . 109.5 ?
H36A C36 H36C . . 109.5 ?
H36B C36 H36C . . 109.5 ?
O2 N1 O1 . . 123.0(3) ?
O2 N1 C1 . . 119.6(3) ?
O1 N1 C1 . . 117.4(3) ?
O5 N2 O4 . . 122.5(3) ?
O5 N2 C19 . . 119.4(4) ?
O4 N2 C19 . . 118.1(4) ?
C4 O3 C7 . . 118.9(2) ?
C22 O6 C25 . . 118.2(3) ?

loop_
_geom_bond_atom_site_label_1
_geom_bond_atom_site_label_2
_geom_bond_site_symmetry_2
_geom_bond_distance
_geom_bond_publ_flag
C1 C2 . 1.373(4) ?
C1 C6 . 1.384(4) ?
C1 N1 . 1.454(4) ?
C2 C3 . 1.365(4) ?
C2 H2 . 0.9300 ?
C3 C4 . 1.387(4) ?
C3 H3 . 0.9300 ?
C4 O3 . 1.357(4) ?
C4 C5 . 1.378(4) ?
C5 C6 . 1.374(4) ?
C5 H5 . 0.9300 ?
C6 H6 . 0.9300 ?
C7 O3 . 1.432(3) ?
C7 C8 . 1.492(4) ?
C7 H7A . 0.9700 ?
C7 H7B . 0.9700 ?
C8 C9 . 1.515(5) ?
C8 H8A . 0.9700 ?
C8 H8B . 0.9700 ?
C9 C10 . 1.517(4) ?
C9 H9A . 0.9700 ?
C9 H9B . 0.9700 ?
C10 C11 . 1.512(5) ?
C10 H10A . 0.9700 ?
C10 H10B . 0.9700 ?
C11 C12 . 1.504(5) ?
C11 H11A . 0.9700 ?
C11 H11B . 0.9700 ?
C12 C13 . 1.506(5) ?
C12 H12A . 0.9700 ?
C12 H12B . 0.9700 ?
C13 C14 . 1.502(5) ?
C13 H13A . 0.9700 ?
C13 H13B . 0.9700 ?
C14 C15 . 1.503(5) ?
C14 H14A . 0.9700 ?
C14 H14B . 0.9700 ?
C15 C16 . 1.508(5) ?
C15 H15A . 0.9700 ?
C15 H15B . 0.9700 ?
C16 C17 . 1.483(6) ?
C16 H16A . 0.9700 ?
C16 H16B . 0.9700 ?
C17 C18 . 1.491(5) ?
C17 H17A . 0.9700 ?
C17 H17B . 0.9700 ?
C18 H18A . 0.9600 ?
C18 H18B . 0.9600 ?
C18 H18C . 0.9600 ?
C19 C20 . 1.373(5) ?
C19 C24 . 1.377(5) ?
C19 N2 . 1.451(4) ?
C20 C21 . 1.380(4) ?
C20 H20 . 0.9300 ?
C21 C22 . 1.379(5) ?
C21 H21 . 0.9300 ?
C22 O6 . 1.362(4) ?
C22 C23 . 1.389(5) ?
C23 C24 . 1.373(4) ?
C23 H23 . 0.9300 ?
C24 H24 . 0.9300 ?
C25 O6 . 1.440(4) ?
C25 C26 . 1.492(4) ?
C25 H25A . 0.9700 ?
C25 H25B . 0.9700 ?
C26 C27 . 1.509(5) ?
C26 H26A . 0.9700 ?
C26 H26B . 0.9700 ?
C27 C28 . 1.510(4) ?
C27 H27A . 0.9700 ?
C27 H27B . 0.9700 ?
C28 C29 . 1.509(4) ?
C28 H28A . 0.9700 ?
C28 H28B . 0.9700 ?
C29 C30 . 1.515(4) ?
C29 H29A . 0.9700 ?
C29 H29B . 0.9700 ?
C30 C31 . 1.502(5) ?
C30 H30A . 0.9700 ?
C30 H30B . 0.9700 ?
C31 C32 . 1.519(4) ?
C31 H31A . 0.9700 ?
C31 H31B . 0.9700 ?
C32 C33 . 1.507(5) ?
C32 H32A . 0.9700 ?
C32 H32B . 0.9700 ?
C33 C34 . 1.514(4) ?
C33 H33A . 0.9700 ?
C33 H33B . 0.9700 ?
C34 C35 . 1.494(5) ?
C34 H34A . 0.9700 ?
C34 H34B . 0.9700 ?
C35 C36 . 1.510(5) ?
C35 H35A . 0.9700 ?
C35 H35B . 0.9700 ?
C36 H36A . 0.9600 ?
C36 H36B . 0.9600 ?
C36 H36C . 0.9600 ?
N1 O2 . 1.220(3) ?
N1 O1 . 1.224(3) ?
N2 O5 . 1.214(4) ?
N2 O4 . 1.225(4) ?

loop_
_geom_hbond_atom_site_label_D
_geom_hbond_atom_site_label_H
_geom_hbond_atom_site_label_A
_geom_hbond_site_symmetry_A
_geom_hbond_distance_DH
_geom_hbond_distance_HA
_geom_hbond_distance_DA
_geom_hbond_angle_DHA
C3 H3 O4 1_455 0.93 2.69 3.329(4) 126.5
C6 H6 O2 2_857 0.93 2.60 3.375(4) 141.2
C20 H20 O5 2_947 0.93 2.52 3.372(5) 152.4
